data_7032705
loop_
_publ_author_name
'Barroso, S\'onia'
'Coelho, Ana M.'
'G\'omez-Ruiz, Santiago'
'Calhorda, Maria Jos\'e'
'Zi\<zak, Zeljko'
'Kalu\/derovi\'c, Goran N'
'Martins, Ana M.'

_publ_section_title
;
 Synthesis, cytotoxic and hydrolytic studies of titanium complexes
 anchored by a tripodal diamine bis(phenolate) ligand.
;
_journal_issue 46
_journal_name_full 'Dalton transactions (Cambridge, England : 2003)'
_journal_page_first 17422
_journal_page_last 17433
_journal_paper_doi 10.1039/c4dt00975d
_journal_volume 43
_journal_year 2014
_chemical_formula_moiety 'C74 H122 N4 O7 Ti2'
_chemical_formula_sum 'C74 H122 N4 O7 Ti2'
_chemical_formula_weight 1275.56
_space_group_IT_number 15
_symmetry_cell_setting monoclinic
_symmetry_Int_Tables_number 15
_symmetry_space_group_name_Hall '-C 2yc'
_symmetry_space_group_name_H-M 'C 1 2/c 1'
_atom_sites_solution_hydrogens geom
_atom_sites_solution_primary direct
_atom_sites_solution_secondary difmap
_audit_creation_method SHELXL-97
_cell_angle_alpha 90.00
_cell_angle_beta 102.157(8)
_cell_angle_gamma 90.00
_cell_formula_units_Z 4
_cell_length_a 21.183(3)
_cell_length_b 10.8850(13)
_cell_length_c 32.283(4)
_cell_measurement_reflns_used 9312
_cell_measurement_temperature 150(2)
_cell_measurement_theta_max 24.76
_cell_measurement_theta_min 2.37
_cell_volume 7276.8(16)
_computing_cell_refinement 'Bruker SAINT'
_computing_data_collection 'Bruker APEX2'
_computing_data_reduction 'Bruker SAINT'
_computing_molecular_graphics 'Bruker SHELXTL'
_computing_publication_material 'Bruker SHELXTL'
_computing_structure_refinement 'SHELXL-97 (Sheldrick, 2008)'
_computing_structure_solution 'SHELXS-97 (Sheldrick, 2008)'
_diffrn_ambient_temperature 150(2)
_diffrn_measured_fraction_theta_full 0.994
_diffrn_measured_fraction_theta_max 0.994
_diffrn_measurement_device_type 'Bruker APEX-II CCD'
_diffrn_measurement_method '\f and \w scans'
_diffrn_radiation_monochromator graphite
_diffrn_radiation_probe x-ray
_diffrn_radiation_type MoK\a
_diffrn_radiation_wavelength 0.71073
_diffrn_reflns_av_R_equivalents 0.0522
_diffrn_reflns_av_sigmaI/netI 0.0438
_diffrn_reflns_limit_h_max 25
_diffrn_reflns_limit_h_min -25
_diffrn_reflns_limit_k_max 12
_diffrn_reflns_limit_k_min -12
_diffrn_reflns_limit_l_max 38
_diffrn_reflns_limit_l_min -38
_diffrn_reflns_number 40097
_diffrn_reflns_theta_full 25.12
_diffrn_reflns_theta_max 25.12
_diffrn_reflns_theta_min 2.57
_diffrn_source 'fine-focus sealed tube'
_exptl_absorpt_coefficient_mu 0.272
_exptl_absorpt_correction_T_max 0.9476
_exptl_absorpt_correction_T_min 0.8989
_exptl_absorpt_correction_type multi-scan
_exptl_absorpt_process_details 'SADABS,  G. M. Sheldrick, 1996'
_exptl_crystal_colour yellow
_exptl_crystal_density_diffrn 1.164
_exptl_crystal_density_method 'not measured'
_exptl_crystal_description prism
_exptl_crystal_F_000 2776
_exptl_crystal_size_max 0.40
_exptl_crystal_size_mid 0.40
_exptl_crystal_size_min 0.20
_refine_diff_density_max 1.120
_refine_diff_density_min -0.429
_refine_diff_density_rms 0.075
_refine_ls_extinction_method none
_refine_ls_goodness_of_fit_ref 1.049
_refine_ls_hydrogen_treatment constr
_refine_ls_matrix_type full
_refine_ls_number_parameters 407
_refine_ls_number_reflns 6454
_refine_ls_number_restraints 15
_refine_ls_restrained_S_all 1.049
_refine_ls_R_factor_all 0.0911
_refine_ls_R_factor_gt 0.0642
_refine_ls_shift/su_max 0.000
_refine_ls_shift/su_mean 0.000
_refine_ls_structure_factor_coef Fsqd
_refine_ls_weighting_details 'calc w=1/[\s^2^(Fo^2^)+(0.0708P)^2^+30.2415P] where P=(Fo^2^+2Fc^2^)/3'
_refine_ls_weighting_scheme calc
_refine_ls_wR_factor_gt 0.1572
_refine_ls_wR_factor_ref 0.1681
_reflns_number_gt 4848
_reflns_number_total 6454
_reflns_threshold_expression >2\s(I)
_cod_data_source_file c4dt00975d2.cif
_cod_data_source_block 2
_cod_depositor_comments 'Adding full bibliography for 7032705--7032707.cif.'
_cod_original_cell_volume 7276.8(17)
_cod_original_sg_symbol_H-M 'C 2/c'
_cod_database_code 7032705

loop_
_symmetry_equiv_pos_as_xyz
'x, y, z'
'-x, y, -z+1/2'
'x+1/2, y+1/2, z'
'-x+1/2, y+1/2, -z+1/2'
'-x, -y, -z'
'x, -y, z-1/2'
'-x+1/2, -y+1/2, -z'
'x+1/2, -y+1/2, z-1/2'

loop_
_atom_site_label
_atom_site_type_symbol
_atom_site_fract_x
_atom_site_fract_y
_atom_site_fract_z
_atom_site_U_iso_or_equiv
_atom_site_adp_type
_atom_site_occupancy
_atom_site_symmetry_multiplicity
_atom_site_calc_flag
_atom_site_refinement_flags
_atom_site_disorder_assembly
_atom_site_disorder_group
Ti1 Ti 0.08706(3) 0.02718(5) 0.011298(17) 0.01565(17) Uani 1 1 d . . .
O1 O 0.09545(11) 0.00934(19) -0.04616(7) 0.0194(5) Uani 1 1 d . . .
O2 O 0.09893(11) 0.0151(2) 0.07161(7) 0.0228(5) Uani 1 1 d . . .
O3 O 0.0000 0.0000 0.0000 0.0180(7) Uani 1 2 d S . .
O4 O 0.09561(11) 0.1947(2) 0.01129(7) 0.0233(5) Uani 1 1 d . . .
N1 N 0.10254(12) -0.1801(2) 0.01420(8) 0.0170(6) Uani 1 1 d . . .
N2 N 0.20430(14) -0.0035(3) 0.02770(9) 0.0259(7) Uani 1 1 d . . .
C31 C 0.11472(18) 0.0902(3) -0.12952(10) 0.0264(8) Uani 1 1 d . . .
C11 C 0.10017(15) -0.0764(3) -0.07508(9) 0.0171(7) Uani 1 1 d . . .
C12 C 0.11335(16) -0.0445(3) -0.11509(10) 0.0214(7) Uani 1 1 d . . .
C15 C 0.09893(16) -0.2922(3) -0.09453(10) 0.0217(7) Uani 1 1 d . . .
H15 H 0.0940 -0.3740 -0.0875 0.026 Uiso 1 1 calc R . .
C51 C 0.11936(18) 0.1016(3) 0.16112(10) 0.0280(8) Uani 1 1 d . . .
C16 C 0.09172(15) -0.2001(3) -0.06564(9) 0.0181(7) Uani 1 1 d . . .
C26 C 0.09600(16) -0.1925(3) 0.09206(10) 0.0216(7) Uani 1 1 d . . .
C27 C 0.06918(16) -0.2296(3) 0.04709(9) 0.0190(7) Uani 1 1 d . . .
H27A H 0.0699 -0.3186 0.0456 0.023 Uiso 1 1 calc R . .
H27B H 0.0243 -0.2043 0.0398 0.023 Uiso 1 1 calc R . .
C22 C 0.11803(16) -0.0328(3) 0.14634(10) 0.0246(8) Uani 1 1 d . . .
C17 C 0.06692(16) -0.2348(3) -0.02679(9) 0.0184(7) Uani 1 1 d . . .
H17A H 0.0220 -0.2103 -0.0311 0.022 Uiso 1 1 calc R . .
H17B H 0.0684 -0.3235 -0.0241 0.022 Uiso 1 1 calc R . .
C21 C 0.10417(16) -0.0676(3) 0.10287(9) 0.0190(7) Uani 1 1 d . . .
C13 C 0.12016(16) -0.1399(3) -0.14235(10) 0.0234(7) Uani 1 1 d . . .
H13 H 0.1300 -0.1200 -0.1683 0.028 Uiso 1 1 calc R . .
C14 C 0.11321(16) -0.2645(3) -0.13322(10) 0.0225(7) Uani 1 1 d . . .
C25 C 0.10675(18) -0.2827(3) 0.12311(10) 0.0269(8) Uani 1 1 d . A .
H25 H 0.1023 -0.3649 0.1152 0.032 Uiso 1 1 calc R . .
C1 C 0.17079(16) -0.2190(3) 0.02286(10) 0.0215(7) Uani 1 1 d . . .
H1A H 0.1841 -0.2324 -0.0038 0.026 Uiso 1 1 calc R . .
H1B H 0.1752 -0.2963 0.0382 0.026 Uiso 1 1 calc R . .
C41 C 0.11843(19) -0.3618(3) -0.16687(10) 0.0292(8) Uani 1 1 d . . .
C23 C 0.12802(18) -0.1286(4) 0.17608(11) 0.0319(9) Uani 1 1 d . A .
H23 H 0.1381 -0.1076 0.2046 0.038 Uiso 1 1 calc R . .
C53 C 0.0603(2) 0.1710(4) 0.13772(13) 0.0426(10) Uani 1 1 d . . .
H53A H 0.0219 0.1314 0.1424 0.064 Uiso 1 1 calc R . .
H53B H 0.0599 0.1717 0.1079 0.064 Uiso 1 1 calc R . .
H53C H 0.0617 0.2539 0.1480 0.064 Uiso 1 1 calc R . .
C2 C 0.21428(17) -0.1248(3) 0.04842(11) 0.0275(8) Uani 1 1 d . . .
H2A H 0.2052 -0.1195 0.0766 0.033 Uiso 1 1 calc R . .
H2B H 0.2590 -0.1495 0.0512 0.033 Uiso 1 1 calc R . .
C32 C 0.1692(2) 0.1621(4) -0.10093(13) 0.0398(10) Uani 1 1 d . . .
H32A H 0.1642 0.1573 -0.0721 0.060 Uiso 1 1 calc R . .
H32B H 0.1674 0.2465 -0.1097 0.060 Uiso 1 1 calc R . .
H32C H 0.2101 0.1275 -0.1030 0.060 Uiso 1 1 calc R . .
C44 C 0.0637(2) -0.3394(4) -0.20547(11) 0.0387(10) Uani 1 1 d . . .
H44A H 0.0675 -0.2580 -0.2161 0.058 Uiso 1 1 calc R . .
H44B H 0.0229 -0.3477 -0.1973 0.058 Uiso 1 1 calc R . .
H44C H 0.0665 -0.3984 -0.2271 0.058 Uiso 1 1 calc R . .
C24 C 0.1239(2) -0.2527(4) 0.16576(11) 0.0351(9) Uani 1 1 d . . .
C33 C 0.0502(2) 0.1514(4) -0.12876(13) 0.0398(10) Uani 1 1 d . . .
H33A H 0.0160 0.1064 -0.1466 0.060 Uiso 1 1 calc R . .
H33B H 0.0506 0.2342 -0.1390 0.060 Uiso 1 1 calc R . .
H33C H 0.0435 0.1523 -0.1003 0.060 Uiso 1 1 calc R . .
C34 C 0.1259(3) 0.1011(4) -0.17485(12) 0.0517(13) Uani 1 1 d . . .
H34A H 0.0928 0.0566 -0.1939 0.077 Uiso 1 1 calc R . .
H34B H 0.1674 0.0673 -0.1760 0.077 Uiso 1 1 calc R . .
H34C H 0.1245 0.1860 -0.1830 0.077 Uiso 1 1 calc R . .
C3 C 0.23490(18) -0.0014(4) -0.00927(13) 0.0354(9) Uani 1 1 d . . .
H3A H 0.2146 -0.0614 -0.0296 0.053 Uiso 1 1 calc R . .
H3B H 0.2800 -0.0204 -0.0003 0.053 Uiso 1 1 calc R . .
H3C H 0.2300 0.0787 -0.0220 0.053 Uiso 1 1 calc R . .
C73 C 0.0820(2) 0.3829(4) -0.02934(16) 0.0548(12) Uani 1 1 d . . .
H73A H 0.0832 0.3387 -0.0549 0.082 Uiso 1 1 calc R . .
H73B H 0.1012 0.4624 -0.0304 0.082 Uiso 1 1 calc R . .
H73C H 0.0380 0.3923 -0.0266 0.082 Uiso 1 1 calc R . .
C43 C 0.1105(3) -0.4915(3) -0.15107(12) 0.0474(12) Uani 1 1 d . . .
H43A H 0.1134 -0.5494 -0.1730 0.071 Uiso 1 1 calc R . .
H43B H 0.0692 -0.4989 -0.1435 0.071 Uiso 1 1 calc R . .
H43C H 0.1441 -0.5079 -0.1267 0.071 Uiso 1 1 calc R . .
C52 C 0.1793(2) 0.1674(4) 0.15250(17) 0.0549(13) Uani 1 1 d . . .
H52A H 0.2175 0.1258 0.1672 0.082 Uiso 1 1 calc R . .
H52B H 0.1798 0.2507 0.1623 0.082 Uiso 1 1 calc R . .
H52C H 0.1782 0.1670 0.1226 0.082 Uiso 1 1 calc R . .
C71 C 0.1200(2) 0.3109(4) 0.00904(14) 0.0424(10) Uani 1 1 d . . .
H71 H 0.1646 0.3026 0.0054 0.051 Uiso 1 1 calc R . .
C54 C 0.1213(3) 0.1129(4) 0.20844(13) 0.0637(15) Uani 1 1 d . . .
H54A H 0.1585 0.0703 0.2240 0.096 Uiso 1 1 calc R . .
H54B H 0.0829 0.0775 0.2147 0.096 Uiso 1 1 calc R . .
H54C H 0.1238 0.1981 0.2164 0.096 Uiso 1 1 calc R . .
C42 C 0.1830(2) -0.3511(4) -0.17975(14) 0.0524(12) Uani 1 1 d . . .
H42A H 0.1878 -0.2696 -0.1900 0.079 Uiso 1 1 calc R . .
H42B H 0.1849 -0.4095 -0.2017 0.079 Uiso 1 1 calc R . .
H42C H 0.2171 -0.3675 -0.1557 0.079 Uiso 1 1 calc R . .
C72 C 0.1218(3) 0.3802(4) 0.05045(15) 0.0652(15) Uani 1 1 d . . .
H72A H 0.1460 0.3334 0.0737 0.098 Uiso 1 1 calc R . .
H72B H 0.0786 0.3920 0.0544 0.098 Uiso 1 1 calc R . .
H72C H 0.1421 0.4586 0.0493 0.098 Uiso 1 1 calc R . .
C4 C 0.2373(2) 0.0893(4) 0.05775(14) 0.0448(11) Uani 1 1 d . . .
H4A H 0.2314 0.1690 0.0448 0.067 Uiso 1 1 calc R . .
H4B H 0.2826 0.0707 0.0653 0.067 Uiso 1 1 calc R . .
H4C H 0.2195 0.0887 0.0827 0.067 Uiso 1 1 calc R . .
C61A C 0.1269(5) -0.3454(9) 0.2028(3) 0.036(2) Uani 0.617(5) 1 d PD A 1
C62A C 0.1230(6) -0.4773(7) 0.1852(2) 0.070(3) Uani 0.617(5) 1 d PD A 1
H62A H 0.0832 -0.4876 0.1648 0.104 Uiso 0.617(5) 1 calc PR A 1
H62B H 0.1246 -0.5348 0.2079 0.104 Uiso 0.617(5) 1 calc PR A 1
H62C H 0.1586 -0.4919 0.1717 0.104 Uiso 0.617(5) 1 calc PR A 1
C63A C 0.1891(5) -0.321(2) 0.2362(4) 0.058(3) Uani 0.617(5) 1 d PD A 1
H63A H 0.1883 -0.2390 0.2468 0.086 Uiso 0.617(5) 1 calc PR A 1
H63B H 0.2259 -0.3311 0.2235 0.086 Uiso 0.617(5) 1 calc PR A 1
H63C H 0.1918 -0.3785 0.2591 0.086 Uiso 0.617(5) 1 calc PR A 1
C64A C 0.0684(4) -0.3315(6) 0.2238(2) 0.0464(15) Uani 0.617(5) 1 d PD A 1
H64A H 0.0681 -0.2504 0.2354 0.070 Uiso 0.617(5) 1 calc PR A 1
H64B H 0.0712 -0.3911 0.2460 0.070 Uiso 0.617(5) 1 calc PR A 1
H64C H 0.0293 -0.3444 0.2029 0.070 Uiso 0.617(5) 1 calc PR A 1
C61B C 0.1451(8) -0.3616(16) 0.1956(6) 0.036(2) Uani 0.383(5) 1 d PD A 2
C62B C 0.0843(8) -0.4352(12) 0.1960(4) 0.070(3) Uani 0.383(5) 1 d PD A 2
H62D H 0.0516 -0.3817 0.2023 0.104 Uiso 0.383(5) 1 calc PR A 2
H62E H 0.0937 -0.4984 0.2171 0.104 Uiso 0.383(5) 1 calc PR A 2
H62F H 0.0691 -0.4720 0.1687 0.104 Uiso 0.383(5) 1 calc PR A 2
C63B C 0.1679(11) -0.316(4) 0.2408(7) 0.058(3) Uani 0.383(5) 1 d PD A 2
H63D H 0.1363 -0.2605 0.2477 0.086 Uiso 0.383(5) 1 calc PR A 2
H63E H 0.2083 -0.2733 0.2433 0.086 Uiso 0.383(5) 1 calc PR A 2
H63F H 0.1734 -0.3842 0.2599 0.086 Uiso 0.383(5) 1 calc PR A 2
C64B C 0.1970(6) -0.4465(10) 0.1866(3) 0.0464(15) Uani 0.383(5) 1 d PD A 2
H64D H 0.2359 -0.4006 0.1872 0.070 Uiso 0.383(5) 1 calc PR A 2
H64E H 0.1830 -0.4828 0.1591 0.070 Uiso 0.383(5) 1 calc PR A 2
H64F H 0.2052 -0.5100 0.2077 0.070 Uiso 0.383(5) 1 calc PR A 2

loop_
_atom_site_aniso_label
_atom_site_aniso_U_11
_atom_site_aniso_U_22
_atom_site_aniso_U_33
_atom_site_aniso_U_23
_atom_site_aniso_U_13
_atom_site_aniso_U_12
Ti1 0.0249(3) 0.0104(3) 0.0118(3) -0.0005(2) 0.0044(2) 0.0019(2)
O1 0.0295(13) 0.0127(11) 0.0174(11) -0.0016(9) 0.0080(9) 0.0001(9)
O2 0.0381(14) 0.0136(11) 0.0159(11) -0.0006(9) 0.0041(10) 0.0036(10)
O3 0.0269(17) 0.0100(16) 0.0182(15) 0.0012(12) 0.0070(13) 0.0035(13)
O4 0.0346(14) 0.0141(11) 0.0211(12) 0.0000(9) 0.0059(10) 0.0012(10)
N1 0.0243(15) 0.0124(13) 0.0144(13) 0.0003(10) 0.0040(11) 0.0024(11)
N2 0.0285(16) 0.0195(16) 0.0278(16) -0.0046(12) 0.0018(13) 0.0028(12)
C31 0.040(2) 0.0232(19) 0.0175(16) 0.0007(14) 0.0084(15) 0.0027(16)
C11 0.0186(16) 0.0183(16) 0.0141(15) -0.0028(13) 0.0031(12) 0.0025(13)
C12 0.0256(18) 0.0225(18) 0.0162(16) -0.0004(13) 0.0049(13) -0.0018(14)
C15 0.0310(19) 0.0165(17) 0.0160(16) -0.0020(13) 0.0014(14) 0.0051(14)
C51 0.037(2) 0.028(2) 0.0180(17) -0.0060(14) 0.0028(15) 0.0020(16)
C16 0.0220(17) 0.0172(16) 0.0143(15) -0.0003(13) 0.0018(13) 0.0022(13)
C26 0.0293(19) 0.0198(17) 0.0157(16) 0.0013(13) 0.0044(14) 0.0026(14)
C27 0.0297(18) 0.0123(16) 0.0157(16) 0.0029(12) 0.0063(14) 0.0050(13)
C22 0.0284(19) 0.0288(19) 0.0148(16) 0.0004(14) 0.0004(14) 0.0016(16)
C17 0.0290(18) 0.0120(16) 0.0148(15) -0.0023(12) 0.0057(13) -0.0002(13)
C21 0.0251(18) 0.0203(17) 0.0110(15) 0.0035(12) 0.0030(13) 0.0042(14)
C13 0.0302(19) 0.0277(19) 0.0140(16) -0.0029(14) 0.0088(14) 0.0013(15)
C14 0.0269(18) 0.0220(18) 0.0171(16) -0.0051(13) 0.0015(14) 0.0046(14)
C25 0.040(2) 0.0209(18) 0.0183(17) 0.0047(14) 0.0036(15) 0.0031(16)
C1 0.0272(18) 0.0177(17) 0.0204(17) 0.0023(13) 0.0073(14) 0.0093(14)
C41 0.047(2) 0.0250(19) 0.0161(17) -0.0034(14) 0.0075(16) 0.0066(17)
C23 0.043(2) 0.038(2) 0.0118(16) 0.0032(15) -0.0016(15) 0.0009(18)
C53 0.050(3) 0.033(2) 0.041(2) -0.0160(18) 0.000(2) 0.0072(19)
C2 0.0291(19) 0.029(2) 0.0218(17) -0.0016(15) 0.0010(15) 0.0125(16)
C32 0.053(3) 0.027(2) 0.039(2) 0.0046(17) 0.010(2) -0.0124(19)
C44 0.058(3) 0.034(2) 0.0213(19) -0.0092(16) 0.0007(18) 0.006(2)
C24 0.052(3) 0.035(2) 0.0154(18) 0.0062(15) -0.0001(17) 0.0022(19)
C33 0.050(3) 0.027(2) 0.043(2) 0.0101(17) 0.011(2) 0.0025(19)
C34 0.097(4) 0.034(2) 0.029(2) 0.0031(18) 0.028(2) -0.005(2)
C3 0.029(2) 0.033(2) 0.045(2) 0.0032(17) 0.0083(17) 0.0017(17)
C73 0.057(3) 0.037(3) 0.068(3) 0.009(2) 0.007(2) -0.003(2)
C43 0.092(4) 0.024(2) 0.026(2) -0.0102(16) 0.010(2) 0.012(2)
C52 0.051(3) 0.038(3) 0.078(3) -0.026(2) 0.018(3) -0.006(2)
C71 0.044(2) 0.034(2) 0.051(3) 0.0038(19) 0.013(2) 0.0003(19)
C54 0.118(5) 0.047(3) 0.027(2) -0.011(2) 0.017(3) 0.010(3)
C42 0.056(3) 0.057(3) 0.048(3) -0.028(2) 0.019(2) 0.010(2)
C72 0.104(4) 0.037(3) 0.054(3) -0.007(2) 0.016(3) -0.019(3)
C4 0.041(2) 0.034(2) 0.052(3) -0.011(2) -0.006(2) -0.0024(19)
C61A 0.071(7) 0.032(4) 0.009(4) 0.006(3) 0.015(3) 0.002(4)
C62A 0.142(9) 0.038(4) 0.033(4) 0.020(3) 0.028(4) 0.021(4)
C63A 0.045(9) 0.079(5) 0.043(4) 0.042(4) -0.004(5) 0.002(9)
C64A 0.066(4) 0.039(3) 0.033(3) 0.018(3) 0.008(3) 0.002(3)
C61B 0.071(7) 0.032(4) 0.009(4) 0.006(3) 0.015(3) 0.002(4)
C62B 0.142(9) 0.038(4) 0.033(4) 0.020(3) 0.028(4) 0.021(4)
C63B 0.045(9) 0.079(5) 0.043(4) 0.042(4) -0.004(5) 0.002(9)
C64B 0.066(4) 0.039(3) 0.033(3) 0.018(3) 0.008(3) 0.002(3)

loop_
_atom_type_symbol
_atom_type_description
_atom_type_scat_dispersion_real
_atom_type_scat_dispersion_imag
_atom_type_scat_source
C C 0.0033 0.0016 'International Tables Vol C Tables 4.2.6.8 and 6.1.1.4'
H H 0.0000 0.0000 'International Tables Vol C Tables 4.2.6.8 and 6.1.1.4'
N N 0.0061 0.0033 'International Tables Vol C Tables 4.2.6.8 and 6.1.1.4'
O O 0.0106 0.0060 'International Tables Vol C Tables 4.2.6.8 and 6.1.1.4'
Ti Ti 0.2776 0.4457 'International Tables Vol C Tables 4.2.6.8 and 6.1.1.4'

loop_
_geom_angle_atom_site_label_1
_geom_angle_atom_site_label_2
_geom_angle_atom_site_label_3
_geom_angle
_geom_angle_site_symmetry_3
O3 Ti1 O4 104.88(8) .
O3 Ti1 O1 94.94(7) .
O4 Ti1 O1 94.11(10) .
O3 Ti1 O2 95.90(8) .
O4 Ti1 O2 94.39(10) .
O1 Ti1 O2 164.04(10) .
O3 Ti1 N1 88.76(7) .
O4 Ti1 N1 166.35(10) .
O1 Ti1 N1 84.10(9) .
O2 Ti1 N1 84.46(9) .
O3 Ti1 N2 162.83(7) .
O4 Ti1 N2 92.28(10) .
O1 Ti1 N2 84.18(10) .
O2 Ti1 N2 82.00(10) .
N1 Ti1 N2 74.08(9) .
C11 O1 Ti1 141.6(2) .
C21 O2 Ti1 141.7(2) .
Ti1 O3 Ti1 180.000(9) 5
C71 O4 Ti1 162.6(3) .
C1 N1 C27 110.6(2) .
C1 N1 C17 110.1(2) .
C27 N1 C17 104.9(2) .
C1 N1 Ti1 114.78(19) .
C27 N1 Ti1 107.52(18) .
C17 N1 Ti1 108.38(18) .
C4 N2 C3 107.1(3) .
C4 N2 C2 108.2(3) .
C3 N2 C2 109.6(3) .
C4 N2 Ti1 111.6(2) .
C3 N2 Ti1 114.9(2) .
C2 N2 Ti1 105.2(2) .
C33 C31 C32 109.3(3) .
C33 C31 C34 107.5(3) .
C32 C31 C34 106.7(3) .
C33 C31 C12 109.7(3) .
C32 C31 C12 111.3(3) .
C34 C31 C12 112.2(3) .
O1 C11 C16 119.1(3) .
O1 C11 C12 121.4(3) .
C16 C11 C12 119.5(3) .
C13 C12 C11 117.3(3) .
C13 C12 C31 120.6(3) .
C11 C12 C31 121.8(3) .
C14 C15 C16 121.5(3) .
C14 C15 H15 119.2 .
C16 C15 H15 119.2 .
C53 C51 C54 107.7(3) .
C53 C51 C52 107.7(3) .
C54 C51 C52 107.2(4) .
C53 C51 C22 111.1(3) .
C54 C51 C22 112.5(3) .
C52 C51 C22 110.5(3) .
C15 C16 C11 120.4(3) .
C15 C16 C17 118.8(3) .
C11 C16 C17 120.3(3) .
C25 C26 C21 120.9(3) .
C25 C26 C27 118.7(3) .
C21 C26 C27 120.2(3) .
N1 C27 C26 116.8(3) .
N1 C27 H27A 108.1 .
C26 C27 H27A 108.1 .
N1 C27 H27B 108.1 .
C26 C27 H27B 108.1 .
H27A C27 H27B 107.3 .
C23 C22 C21 116.6(3) .
C23 C22 C51 120.3(3) .
C21 C22 C51 123.0(3) .
N1 C17 C16 115.8(3) .
N1 C17 H17A 108.3 .
C16 C17 H17A 108.3 .
N1 C17 H17B 108.3 .
C16 C17 H17B 108.3 .
H17A C17 H17B 107.4 .
O2 C21 C26 118.5(3) .
O2 C21 C22 122.1(3) .
C26 C21 C22 119.4(3) .
C12 C13 C14 124.1(3) .
C12 C13 H13 117.9 .
C14 C13 H13 117.9 .
C15 C14 C13 117.0(3) .
C15 C14 C41 123.5(3) .
C13 C14 C41 119.4(3) .
C24 C25 C26 121.3(3) .
C24 C25 H25 119.4 .
C26 C25 H25 119.4 .
N1 C1 C2 111.7(3) .
N1 C1 H1A 109.3 .
C2 C1 H1A 109.3 .
N1 C1 H1B 109.3 .
C2 C1 H1B 109.3 .
H1A C1 H1B 107.9 .
C42 C41 C43 109.4(4) .
C42 C41 C44 109.6(3) .
C43 C41 C44 107.7(3) .
C42 C41 C14 110.1(3) .
C43 C41 C14 111.9(3) .
C44 C41 C14 108.1(3) .
C24 C23 C22 124.4(3) .
C24 C23 H23 117.8 .
C22 C23 H23 117.8 .
C51 C53 H53A 109.5 .
C51 C53 H53B 109.5 .
H53A C53 H53B 109.5 .
C51 C53 H53C 109.5 .
H53A C53 H53C 109.5 .
H53B C53 H53C 109.5 .
N2 C2 C1 110.4(3) .
N2 C2 H2A 109.6 .
C1 C2 H2A 109.6 .
N2 C2 H2B 109.6 .
C1 C2 H2B 109.6 .
H2A C2 H2B 108.1 .
C31 C32 H32A 109.5 .
C31 C32 H32B 109.5 .
H32A C32 H32B 109.5 .
C31 C32 H32C 109.5 .
H32A C32 H32C 109.5 .
H32B C32 H32C 109.5 .
C41 C44 H44A 109.5 .
C41 C44 H44B 109.5 .
H44A C44 H44B 109.5 .
C41 C44 H44C 109.5 .
H44A C44 H44C 109.5 .
H44B C44 H44C 109.5 .
C25 C24 C23 117.2(3) .
C25 C24 C61B 115.0(7) .
C23 C24 C61B 127.3(7) .
C25 C24 C61A 124.7(5) .
C23 C24 C61A 117.1(4) .
C31 C33 H33A 109.5 .
C31 C33 H33B 109.5 .
H33A C33 H33B 109.5 .
C31 C33 H33C 109.5 .
H33A C33 H33C 109.5 .
H33B C33 H33C 109.5 .
C31 C34 H34A 109.5 .
C31 C34 H34B 109.5 .
H34A C34 H34B 109.5 .
C31 C34 H34C 109.5 .
H34A C34 H34C 109.5 .
H34B C34 H34C 109.5 .
N2 C3 H3A 109.5 .
N2 C3 H3B 109.5 .
H3A C3 H3B 109.5 .
N2 C3 H3C 109.5 .
H3A C3 H3C 109.5 .
H3B C3 H3C 109.5 .
C71 C73 H73A 109.5 .
C71 C73 H73B 109.5 .
H73A C73 H73B 109.5 .
C71 C73 H73C 109.5 .
H73A C73 H73C 109.5 .
H73B C73 H73C 109.5 .
C41 C43 H43A 109.5 .
C41 C43 H43B 109.5 .
H43A C43 H43B 109.5 .
C41 C43 H43C 109.5 .
H43A C43 H43C 109.5 .
H43B C43 H43C 109.5 .
C51 C52 H52A 109.5 .
C51 C52 H52B 109.5 .
H52A C52 H52B 109.5 .
C51 C52 H52C 109.5 .
H52A C52 H52C 109.5 .
H52B C52 H52C 109.5 .
O4 C71 C72 110.4(3) .
O4 C71 C73 111.8(4) .
C72 C71 C73 111.4(4) .
O4 C71 H71 107.7 .
C72 C71 H71 107.7 .
C73 C71 H71 107.7 .
C51 C54 H54A 109.5 .
C51 C54 H54B 109.5 .
H54A C54 H54B 109.5 .
C51 C54 H54C 109.5 .
H54A C54 H54C 109.5 .
H54B C54 H54C 109.5 .
C41 C42 H42A 109.5 .
C41 C42 H42B 109.5 .
H42A C42 H42B 109.5 .
C41 C42 H42C 109.5 .
H42A C42 H42C 109.5 .
H42B C42 H42C 109.5 .
C71 C72 H72A 109.5 .
C71 C72 H72B 109.5 .
H72A C72 H72B 109.5 .
C71 C72 H72C 109.5 .
H72A C72 H72C 109.5 .
H72B C72 H72C 109.5 .
N2 C4 H4A 109.5 .
N2 C4 H4B 109.5 .
H4A C4 H4B 109.5 .
N2 C4 H4C 109.5 .
H4A C4 H4C 109.5 .
H4B C4 H4C 109.5 .
C63A C61A C64A 109.0(7) .
C63A C61A C62A 113.0(13) .
C64A C61A C62A 105.5(7) .
C63A C61A C24 108.5(10) .
C64A C61A C24 111.6(7) .
C62A C61A C24 109.3(6) .
C61A C62A H62A 109.5 .
C61A C62A H62B 109.5 .
H62A C62A H62B 109.5 .
C61A C62A H62C 109.5 .
H62A C62A H62C 109.5 .
H62B C62A H62C 109.5 .
C61A C63A H63A 109.5 .
C61A C63A H63B 109.5 .
H63A C63A H63B 109.5 .
C61A C63A H63C 109.5 .
H63A C63A H63C 109.5 .
H63B C63A H63C 109.5 .
C61A C64A H64A 109.5 .
C61A C64A H64B 109.5 .
H64A C64A H64B 109.5 .
C61A C64A H64C 109.5 .
H64A C64A H64C 109.5 .
H64B C64A H64C 109.5 .
C64B C61B C62B 109.4(13) .
C64B C61B C63B 106.8(18) .
C62B C61B C63B 105.2(16) .
C64B C61B C24 118.7(11) .
C62B C61B C24 106.0(12) .
C63B C61B C24 109.9(19) .
C61B C62B H62D 109.5 .
C61B C62B H62E 109.5 .
H62D C62B H62E 109.5 .
C61B C62B H62F 109.5 .
H62D C62B H62F 109.5 .
H62E C62B H62F 109.5 .
C61B C63B H63D 109.5 .
C61B C63B H63E 109.5 .
H63D C63B H63E 109.5 .
C61B C63B H63F 109.5 .
H63D C63B H63F 109.5 .
H63E C63B H63F 109.5 .
C61B C64B H64D 109.5 .
C61B C64B H64E 109.5 .
H64D C64B H64E 109.5 .
C61B C64B H64F 109.5 .
H64D C64B H64F 109.5 .
H64E C64B H64F 109.5 .

loop_
_geom_bond_atom_site_label_1
_geom_bond_atom_site_label_2
_geom_bond_distance
_geom_bond_site_symmetry_2
Ti1 O3 1.8271(6) .
Ti1 O4 1.833(2) .
Ti1 O1 1.910(2) .
Ti1 O2 1.915(2) .
Ti1 N1 2.279(3) .
Ti1 N2 2.451(3) .
O1 C11 1.339(4) .
O2 C21 1.339(4) .
O3 Ti1 1.8271(6) 5
O4 C71 1.374(5) .
N1 C1 1.476(4) .
N1 C27 1.495(4) .
N1 C17 1.501(4) .
N2 C4 1.471(5) .
N2 C3 1.473(5) .
N2 C2 1.475(4) .
C31 C33 1.525(5) .
C31 C32 1.532(5) .
C31 C34 1.535(5) .
C31 C12 1.540(5) .
C11 C16 1.400(5) .
C11 C12 1.421(4) .
C12 C13 1.389(5) .
C15 C14 1.379(5) .
C15 C16 1.399(4) .
C15 H15 0.9300 .
C51 C53 1.519(5) .
C51 C54 1.524(5) .
C51 C52 1.534(6) .
C51 C22 1.538(5) .
C16 C17 1.506(4) .
C26 C25 1.388(4) .
C26 C21 1.405(5) .
C26 C27 1.499(4) .
C27 H27A 0.9700 .
C27 H27B 0.9700 .
C22 C23 1.402(5) .
C22 C21 1.423(4) .
C17 H17A 0.9700 .
C17 H17B 0.9700 .
C13 C14 1.402(5) .
C13 H13 0.9300 .
C14 C41 1.538(4) .
C25 C24 1.387(5) .
C25 H25 0.9300 .
C1 C2 1.504(5) .
C1 H1A 0.9700 .
C1 H1B 0.9700 .
C41 C42 1.515(6) .
C41 C43 1.522(5) .
C41 C44 1.532(5) .
C23 C24 1.390(5) .
C23 H23 0.9300 .
C53 H53A 0.9600 .
C53 H53B 0.9600 .
C53 H53C 0.9600 .
C2 H2A 0.9700 .
C2 H2B 0.9700 .
C32 H32A 0.9600 .
C32 H32B 0.9600 .
C32 H32C 0.9600 .
C44 H44A 0.9600 .
C44 H44B 0.9600 .
C44 H44C 0.9600 .
C24 C61B 1.53(2) .
C24 C61A 1.556(12) .
C33 H33A 0.9600 .
C33 H33B 0.9600 .
C33 H33C 0.9600 .
C34 H34A 0.9600 .
C34 H34B 0.9600 .
C34 H34C 0.9600 .
C3 H3A 0.9600 .
C3 H3B 0.9600 .
C3 H3C 0.9600 .
C73 C71 1.542(6) .
C73 H73A 0.9600 .
C73 H73B 0.9600 .
C73 H73C 0.9600 .
C43 H43A 0.9600 .
C43 H43B 0.9600 .
C43 H43C 0.9600 .
C52 H52A 0.9600 .
C52 H52B 0.9600 .
C52 H52C 0.9600 .
C71 C72 1.528(6) .
C71 H71 0.9800 .
C54 H54A 0.9600 .
C54 H54B 0.9600 .
C54 H54C 0.9600 .
C42 H42A 0.9600 .
C42 H42B 0.9600 .
C42 H42C 0.9600 .
C72 H72A 0.9600 .
C72 H72B 0.9600 .
C72 H72C 0.9600 .
C4 H4A 0.9600 .
C4 H4B 0.9600 .
C4 H4C 0.9600 .
C61A C63A 1.538(10) .
C61A C64A 1.540(9) .
C61A C62A 1.541(10) .
C62A H62A 0.9600 .
C62A H62B 0.9600 .
C62A H62C 0.9600 .
C63A H63A 0.9600 .
C63A H63B 0.9600 .
C63A H63C 0.9600 .
C64A H64A 0.9600 .
C64A H64B 0.9600 .
C64A H64C 0.9600 .
C61B C64B 1.510(13) .
C61B C62B 1.521(14) .
C61B C63B 1.522(14) .
C62B H62D 0.9600 .
C62B H62E 0.9600 .
C62B H62F 0.9600 .
C63B H63D 0.9600 .
C63B H63E 0.9600 .
C63B H63F 0.9600 .
C64B H64D 0.9600 .
C64B H64E 0.9600 .
C64B H64F 0.9600 .

loop_
_geom_torsion_atom_site_label_1
_geom_torsion_atom_site_label_2
_geom_torsion_atom_site_label_3
_geom_torsion_atom_site_label_4
_geom_torsion
O3 Ti1 O1 C11 -80.8(3)
O4 Ti1 O1 C11 173.9(3)
O2 Ti1 O1 C11 51.9(5)
N1 Ti1 O1 C11 7.5(3)
N2 Ti1 O1 C11 82.0(3)
O3 Ti1 O2 C21 78.9(3)
O4 Ti1 O2 C21 -175.7(3)
O1 Ti1 O2 C21 -53.7(6)
N1 Ti1 O2 C21 -9.3(3)
N2 Ti1 O2 C21 -84.0(3)
O3 Ti1 O4 C71 -158.4(8)
O1 Ti1 O4 C71 -62.2(8)
O2 Ti1 O4 C71 104.3(8)
N1 Ti1 O4 C71 19.7(11)
N2 Ti1 O4 C71 22.1(8)
O3 Ti1 N1 C1 179.38(19)
O4 Ti1 N1 C1 1.2(5)
O1 Ti1 N1 C1 84.3(2)
O2 Ti1 N1 C1 -84.6(2)
N2 Ti1 N1 C1 -1.33(19)
O3 Ti1 N1 C27 -57.06(18)
O4 Ti1 N1 C27 124.8(4)
O1 Ti1 N1 C27 -152.2(2)
O2 Ti1 N1 C27 38.99(19)
N2 Ti1 N1 C27 122.2(2)
O3 Ti1 N1 C17 55.88(18)
O4 Ti1 N1 C17 -122.3(4)
O1 Ti1 N1 C17 -39.21(19)
O2 Ti1 N1 C17 151.9(2)
N2 Ti1 N1 C17 -124.8(2)
O3 Ti1 N2 C4 -140.1(3)
O4 Ti1 N2 C4 38.1(3)
O1 Ti1 N2 C4 132.0(3)
O2 Ti1 N2 C4 -56.0(3)
N1 Ti1 N2 C4 -142.5(3)
O3 Ti1 N2 C3 97.6(3)
O4 Ti1 N2 C3 -84.2(2)
O1 Ti1 N2 C3 9.7(2)
O2 Ti1 N2 C3 -178.3(2)
N1 Ti1 N2 C3 95.2(2)
O3 Ti1 N2 C2 -23.0(4)
O4 Ti1 N2 C2 155.2(2)
O1 Ti1 N2 C2 -110.9(2)
O2 Ti1 N2 C2 61.1(2)
N1 Ti1 N2 C2 -25.38(19)
Ti1 O1 C11 C16 7.5(5)
Ti1 O1 C11 C12 -172.7(2)
O1 C11 C12 C13 177.3(3)
C16 C11 C12 C13 -2.9(5)
O1 C11 C12 C31 -7.6(5)
C16 C11 C12 C31 172.2(3)
C33 C31 C12 C13 117.9(4)
C32 C31 C12 C13 -121.0(4)
C34 C31 C12 C13 -1.5(5)
C33 C31 C12 C11 -57.2(4)
C32 C31 C12 C11 63.9(4)
C34 C31 C12 C11 -176.6(3)
C14 C15 C16 C11 -1.3(5)
C14 C15 C16 C17 171.4(3)
O1 C11 C16 C15 -177.4(3)
C12 C11 C16 C15 2.8(5)
O1 C11 C16 C17 10.0(5)
C12 C11 C16 C17 -169.8(3)
C1 N1 C27 C26 59.7(3)
C17 N1 C27 C26 178.4(3)
Ti1 N1 C27 C26 -66.4(3)
C25 C26 C27 N1 -131.8(3)
C21 C26 C27 N1 54.1(4)
C53 C51 C22 C23 -130.0(4)
C54 C51 C22 C23 -9.2(5)
C52 C51 C22 C23 110.5(4)
C53 C51 C22 C21 47.2(5)
C54 C51 C22 C21 168.0(4)
C52 C51 C22 C21 -72.3(4)
C1 N1 C17 C16 -60.3(3)
C27 N1 C17 C16 -179.3(3)
Ti1 N1 C17 C16 66.0(3)
C15 C16 C17 N1 134.9(3)
C11 C16 C17 N1 -52.5(4)
Ti1 O2 C21 C26 -4.4(5)
Ti1 O2 C21 C22 175.2(2)
C25 C26 C21 O2 174.0(3)
C27 C26 C21 O2 -12.0(5)
C25 C26 C21 C22 -5.6(5)
C27 C26 C21 C22 168.3(3)
C23 C22 C21 O2 -174.4(3)
C51 C22 C21 O2 8.3(5)
C23 C22 C21 C26 5.2(5)
C51 C22 C21 C26 -172.1(3)
C11 C12 C13 C14 1.7(5)
C31 C12 C13 C14 -173.5(3)
C16 C15 C14 C13 0.0(5)
C16 C15 C14 C41 -177.0(3)
C12 C13 C14 C15 -0.2(5)
C12 C13 C14 C41 176.9(3)
C21 C26 C25 C24 2.0(6)
C27 C26 C25 C24 -172.1(3)
C27 N1 C1 C2 -93.5(3)
C17 N1 C1 C2 151.0(3)
Ti1 N1 C1 C2 28.4(3)
C15 C14 C41 C42 -125.8(4)
C13 C14 C41 C42 57.3(4)
C15 C14 C41 C43 -3.9(5)
C13 C14 C41 C43 179.2(3)
C15 C14 C41 C44 114.4(4)
C13 C14 C41 C44 -62.5(4)
C21 C22 C23 C24 -1.4(6)
C51 C22 C23 C24 176.0(4)
C4 N2 C2 C1 168.4(3)
C3 N2 C2 C1 -75.0(4)
Ti1 N2 C2 C1 49.1(3)
N1 C1 C2 N2 -53.8(4)
C26 C25 C24 C23 1.9(6)
C26 C25 C24 C61B -170.2(7)
C26 C25 C24 C61A 170.4(5)
C22 C23 C24 C25 -2.2(6)
C22 C23 C24 C61B 168.8(7)
C22 C23 C24 C61A -171.6(5)
Ti1 O4 C71 C72 -120.6(8)
Ti1 O4 C71 C73 114.7(8)
C25 C24 C61A C63A 136.1(8)
C23 C24 C61A C63A -55.3(10)
C61B C24 C61A C63A 71(3)
C25 C24 C61A C64A -103.8(7)
C23 C24 C61A C64A 64.7(8)
C61B C24 C61A C64A -169(3)
C25 C24 C61A C62A 12.5(10)
C23 C24 C61A C62A -179.0(6)
C61B C24 C61A C62A -53(3)
C25 C24 C61B C64B 52.1(15)
C23 C24 C61B C64B -119.0(12)
C61A C24 C61B C64B 177(4)
C25 C24 C61B C62B -71.4(10)
C23 C24 C61B C62B 117.5(11)
C61A C24 C61B C62B 53(2)
C25 C24 C61B C63B 175.4(10)
C23 C24 C61B C63B 4.3(15)
C61A C24 C61B C63B -60(3)
